data_4326178
loop_
_publ_author_name
'Min-Xia Yao'
'Zheng-You Wei'
'Zhi-Guo Gu'
'Qi Zheng'
'Yan Xu'
'Jing-Lin Zuo'

_publ_section_title
;
 Syntheses, Structures, and Magnetic Properties of Low-Dimensional
 Heterometallic Complexes Based on the Versatile Building Block
 [(Tp)Cr(CN)3]-
;
_journal_name_full 'Inorganic Chemistry'
_journal_page_first 8636
_journal_page_last 8644
_journal_paper_doi 10.1021/ic2011875
_journal_volume 50
_journal_year 2011
_chemical_formula_sum 'C31.5 H42.75 B Co Cr Cu N10.25 O9 P3'
_chemical_formula_weight 987.20
_chemical_name_systematic
; 
 ? 
;
_space_group_IT_number 15
_symmetry_cell_setting monoclinic
_symmetry_space_group_name_Hall '-C 2yc'
_symmetry_space_group_name_H-M 'C 1 2/c 1'
_atom_sites_solution_hydrogens geom
_atom_sites_solution_primary direct
_atom_sites_solution_secondary difmap
_audit_creation_method SHELXL-97
_cell_angle_alpha 90.00
_cell_angle_beta 106.0110(10)
_cell_angle_gamma 90.00
_cell_formula_units_Z 8
_cell_length_a 33.292(3)
_cell_length_b 11.8118(11)
_cell_length_c 25.210(2)
_cell_measurement_temperature 296(2)
_cell_volume 9529.0(14)
_computing_structure_refinement 'SHELXL-97 (Sheldrick, 1997)'
_computing_structure_solution 'SHELXS-97 (Sheldrick, 1990)'
_diffrn_ambient_temperature 296(2)
_diffrn_measured_fraction_theta_full 0.979
_diffrn_measured_fraction_theta_max 0.979
_diffrn_radiation_monochromator graphite
_diffrn_radiation_source 'fine-focus sealed tube'
_diffrn_radiation_type MoK\a
_diffrn_radiation_wavelength 0.71073
_diffrn_reflns_av_R_equivalents 0.0563
_diffrn_reflns_av_sigmaI/netI 0.0606
_diffrn_reflns_limit_h_max 40
_diffrn_reflns_limit_h_min -40
_diffrn_reflns_limit_k_max 14
_diffrn_reflns_limit_k_min -13
_diffrn_reflns_limit_l_max 31
_diffrn_reflns_limit_l_min -30
_diffrn_reflns_number 34406
_diffrn_reflns_theta_full 26.00
_diffrn_reflns_theta_max 26.00
_diffrn_reflns_theta_min 1.27
_exptl_absorpt_coefficient_mu 1.166
_exptl_absorpt_correction_T_max 0.8923
_exptl_absorpt_correction_T_min 0.8632
_exptl_crystal_density_diffrn 1.376
_exptl_crystal_F_000 4044
_exptl_crystal_size_max 0.13
_exptl_crystal_size_mid 0.11
_exptl_crystal_size_min 0.10
_refine_diff_density_max 0.648
_refine_diff_density_min -0.417
_refine_diff_density_rms 0.085
_refine_ls_extinction_method none
_refine_ls_goodness_of_fit_ref 0.981
_refine_ls_hydrogen_treatment constr
_refine_ls_matrix_type full
_refine_ls_number_parameters 544
_refine_ls_number_reflns 9160
_refine_ls_number_restraints 123
_refine_ls_restrained_S_all 1.034
_refine_ls_R_factor_all 0.1159
_refine_ls_R_factor_gt 0.0630
_refine_ls_shift/su_max 0.012
_refine_ls_shift/su_mean 0.001
_refine_ls_structure_factor_coef Fsqd
_refine_ls_weighting_details 'calc w=1/[\s^2^(Fo^2^)+(0.1234P)^2^+0.0000P] where P=(Fo^2^+2Fc^2^)/3'
_refine_ls_weighting_scheme calc
_refine_ls_wR_factor_gt 0.1793
_refine_ls_wR_factor_ref 0.2047
_reflns_number_gt 5327
_reflns_number_total 9160
_reflns_threshold_expression >2sigma(I)
_cod_data_source_file ic2011875_si_002_2.cif
_cod_data_source_block 2
_cod_original_cell_volume 9529.0(16)
_cod_original_formula_sum 'C31.50 H42.75 B Co Cr Cu N10.25 O9 P3'
_cod_database_code 4326178

loop_
_symmetry_equiv_pos_as_xyz
'x, y, z'
'-x, y, -z+1/2'
'x+1/2, y+1/2, z'
'-x+1/2, y+1/2, -z+1/2'
'-x, -y, -z'
'x, -y, z-1/2'
'-x+1/2, -y+1/2, -z'
'x+1/2, -y+1/2, z-1/2'

loop_
_atom_site_label
_atom_site_type_symbol
_atom_site_fract_x
_atom_site_fract_y
_atom_site_fract_z
_atom_site_U_iso_or_equiv
_atom_site_adp_type
_atom_site_occupancy
_atom_site_symmetry_multiplicity
_atom_site_calc_flag
_atom_site_refinement_flags
Cu1 Cu 0.095322(13) 0.90630(4) 0.096583(17) 0.05280(13) Uani 1 1 d .
Co1 Co 0.212053(16) 0.87365(5) 0.17564(2) 0.06577(17) Uani 1 1 d .
Cr1 Cr 0.009427(17) 0.77193(5) -0.09544(2) 0.05009(16) Uani 1 1 d .
B1 B -0.01234(15) 0.5232(4) -0.14110(19) 0.0703(15) Uani 1 1 d .
H100 H -0.0200 0.4399 -0.1582 0.084 Uiso 1 1 d R
C1 C -0.05168(13) 0.4820(4) -0.06622(16) 0.0746(13) Uani 1 1 d .
H1 H -0.0603 0.4081 -0.0759 0.089 Uiso 1 1 calc R
C2 C -0.05895(14) 0.5432(4) -0.02342(18) 0.0861(15) Uani 1 1 d .
H2 H -0.0732 0.5193 0.0015 0.103 Uiso 1 1 calc R
C3 C -0.04097(12) 0.6455(4) -0.02522(15) 0.0701(13) Uani 1 1 d .
H3 H -0.0411 0.7048 -0.0010 0.084 Uiso 1 1 calc R
C4 C 0.06743(13) 0.4771(4) -0.12052(16) 0.0778(13) Uani 1 1 d .
H4 H 0.0654 0.4023 -0.1325 0.093 Uiso 1 1 calc R
C5 C 0.10298(14) 0.5320(4) -0.09997(17) 0.0851(15) Uani 1 1 d .
H5 H 0.1299 0.5049 -0.0955 0.102 Uiso 1 1 calc R
C6 C 0.09135(13) 0.6393(4) -0.08647(16) 0.0722(13) Uani 1 1 d .
H6 H 0.1096 0.6972 -0.0704 0.087 Uiso 1 1 calc R
C7 C -0.05109(13) 0.6038(4) -0.23903(16) 0.0819(15) Uani 1 1 d .
H7 H -0.0589 0.5364 -0.2581 0.098 Uiso 1 1 calc R
C8 C -0.05873(13) 0.7098(4) -0.26085(16) 0.0822(15) Uani 1 1 d .
H8 H -0.0728 0.7284 -0.2970 0.099 Uiso 1 1 calc R
C9 C -0.04151(12) 0.7830(4) -0.21892(15) 0.0689(13) Uani 1 1 d .
H9 H -0.0417 0.8615 -0.2219 0.083 Uiso 1 1 calc R
C10 C 0.04284(13) 0.8821(4) -0.12843(18) 0.0718(13) Uani 1 1 d .
C11 C 0.04330(10) 0.8117(3) -0.01946(12) 0.0455(9) Uani 1 1 d .
C12 C -0.03136(10) 0.8904(3) -0.09206(13) 0.0444(9) Uani 1 1 d .
C13 C 0.26191(16) 0.7630(5) 0.1977(3) 0.128(2) Uani 1 1 d U
C14 C 0.25239(16) 0.8012(6) 0.2456(3) 0.144(3) Uani 1 1 d .
C15 C 0.25773(17) 0.9155(6) 0.2467(3) 0.122(2) Uani 1 1 d U
C16 C 0.26968(16) 0.9514(5) 0.2056(3) 0.124(2) Uani 1 1 d U
C17 C 0.27325(16) 0.8624(7) 0.1728(3) 0.127(2) Uani 1 1 d U
C18 C 0.16869(18) 0.5556(5) 0.0886(3) 0.128(2) Uani 1 1 d .
H18A H 0.1550 0.5069 0.1093 0.153 Uiso 1 1 calc R
H18B H 0.1472 0.5891 0.0586 0.153 Uiso 1 1 calc R
C19 C 0.1951(2) 0.4900(6) 0.0666(4) 0.198(4) Uani 1 1 d .
H19A H 0.2030 0.5324 0.0387 0.297 Uiso 1 1 calc R
H19B H 0.1808 0.4223 0.0507 0.297 Uiso 1 1 calc R
H19C H 0.2196 0.4700 0.0954 0.297 Uiso 1 1 calc R
C20 C 0.12884(18) 0.6457(6) 0.2198(2) 0.142(3) Uani 1 1 d .
H20A H 0.1166 0.5782 0.1998 0.170 Uiso 1 1 calc R
H20B H 0.1089 0.7068 0.2078 0.170 Uiso 1 1 calc R
C21 C 0.1337(2) 0.6271(7) 0.2759(3) 0.164(3) Uani 1 1 d .
H21A H 0.1468 0.5550 0.2864 0.246 Uiso 1 1 calc R
H21B H 0.1067 0.6276 0.2829 0.246 Uiso 1 1 calc R
H21C H 0.1507 0.6859 0.2970 0.246 Uiso 1 1 calc R
C22 C 0.14595(18) 0.9868(7) 0.2952(2) 0.143(3) Uani 1 1 d .
H22A H 0.1370 1.0646 0.2870 0.172 Uiso 1 1 calc R
H22B H 0.1215 0.9385 0.2844 0.172 Uiso 1 1 calc R
C23 C 0.1646(3) 0.9752(9) 0.3504(3) 0.199(3) Uani 1 1 d U
H23A H 0.1697 0.8965 0.3591 0.298 Uiso 1 1 calc R
H23B H 0.1466 1.0055 0.3708 0.298 Uiso 1 1 calc R
H23C H 0.1907 1.0155 0.3600 0.298 Uiso 1 1 calc R
C24 C 0.1429(2) 1.1849(5) 0.1919(3) 0.160(3) Uani 1 1 d DU
H24A H 0.1164 1.1450 0.1817 0.192 Uiso 1 1 calc R
H24B H 0.1459 1.2185 0.2279 0.192 Uiso 1 1 calc R
C25 C 0.1411(2) 1.2711(7) 0.1544(3) 0.186(3) Uani 1 1 d DU
H25A H 0.1669 1.3130 0.1644 0.279 Uiso 1 1 calc R
H25B H 0.1183 1.3207 0.1544 0.279 Uiso 1 1 calc R
H25C H 0.1370 1.2396 0.1181 0.279 Uiso 1 1 calc R
C26 C 0.1797(2) 0.8405(6) -0.0016(3) 0.153(3) Uani 1 1 d U
H26A H 0.1573 0.7927 0.0031 0.184 Uiso 1 1 calc R
H26B H 0.1670 0.9105 -0.0183 0.184 Uiso 1 1 calc R
C27 C 0.1963(2) 0.7893(8) -0.0384(3) 0.192(3) Uani 1 1 d U
H27A H 0.2250 0.8113 -0.0317 0.287 Uiso 1 1 calc R
H27B H 0.1810 0.8113 -0.0751 0.287 Uiso 1 1 calc R
H27C H 0.1946 0.7087 -0.0347 0.287 Uiso 1 1 calc R
C28 C 0.2198(2) 1.1442(6) 0.0652(4) 0.179(3) Uani 1 1 d .
H28A H 0.1979 1.1922 0.0713 0.214 Uiso 1 1 calc R
H28B H 0.2117 1.1222 0.0266 0.214 Uiso 1 1 calc R
C29 C 0.2579(3) 1.2094(8) 0.0759(4) 0.228(4) Uani 1 1 d .
H29A H 0.2632 1.2444 0.1116 0.342 Uiso 1 1 calc R
H29B H 0.2550 1.2669 0.0482 0.342 Uiso 1 1 calc R
H29C H 0.2807 1.1604 0.0752 0.342 Uiso 1 1 calc R
C30 C 0.0932(2) 0.1198(6) 0.9659(3) 0.161(3) Uani 1 1 d .
H30A H 0.0653 0.1249 0.9420 0.241 Uiso 1 1 calc R
H30B H 0.0926 0.1279 1.0035 0.241 Uiso 1 1 calc R
H30C H 0.1049 0.0475 0.9611 0.241 Uiso 1 1 calc R
C31 C 0.1162(3) 0.2008(9) 0.9536(4) 0.193(4) Uani 1 1 d U
N1 N -0.03003(10) 0.5476(3) -0.09143(11) 0.0595(9) Uani 1 1 d .
N2 N -0.02325(9) 0.6497(3) -0.06626(11) 0.0557(8) Uani 1 1 d .
N3 N 0.03506(10) 0.5437(3) -0.12171(12) 0.0617(9) Uani 1 1 d .
N4 N 0.04992(9) 0.6451(3) -0.10031(12) 0.0574(9) Uani 1 1 d .
N5 N -0.03020(10) 0.6133(3) -0.18516(11) 0.0617(9) Uani 1 1 d .
N6 N -0.02430(9) 0.7247(3) -0.17290(11) 0.0554(9) Uani 1 1 d .
N7 N 0.06070(15) 0.9428(4) -0.1492(2) 0.1219(18) Uani 1 1 d .
N8 N 0.06219(11) 0.8409(3) 0.02259(16) 0.0832(12) Uani 1 1 d .
N9 N -0.05440(12) 0.9616(4) -0.09207(13) 0.0886(13) Uani 1 1 d .
N10 N 0.1395(4) 0.2716(9) 0.9457(6) 0.348(7) Uani 1 1 d .
O1 O 0.12472(8) 0.7581(2) 0.11388(11) 0.0641(8) Uani 1 1 d .
O2 O 0.18999(10) 0.6425(3) 0.12361(17) 0.1115(13) Uani 1 1 d U
O3 O 0.16374(10) 0.6716(3) 0.20465(15) 0.1183(13) Uani 1 1 d U
O4 O 0.12024(8) 0.9496(2) 0.17482(10) 0.0667(8) Uani 1 1 d .
O5 O 0.17426(10) 0.9570(4) 0.26542(12) 0.1160(13) Uani 1 1 d .
O6 O 0.17538(11) 1.1043(3) 0.19682(18) 0.1155(14) Uani 1 1 d .
O7 O 0.14725(8) 0.9834(2) 0.07153(11) 0.0773(9) Uani 1 1 d .
O8 O 0.20466(12) 0.8665(4) 0.05007(15) 0.1294(14) Uani 1 1 d U
O9 O 0.22232(12) 1.0538(4) 0.0952(2) 0.1536(16) Uani 1 1 d U
P1 P 0.16776(3) 0.73664(9) 0.15135(5) 0.0655(3) Uani 1 1 d .
P2 P 0.16613(4) 0.97309(10) 0.20101(5) 0.0734(4) Uani 1 1 d .
P3 P 0.19192(4) 0.94709(12) 0.09390(6) 0.0825(4) Uani 1 1 d .
C32 C 0.9711(11) 0.1357(18) 0.7868(11) 0.204(5) Uani 0.25 1 d PDU
H32A H 0.9438 0.1031 0.7739 0.305 Uiso 0.25 1 calc PR
H32B H 0.9754 0.1621 0.8239 0.305 Uiso 0.25 1 calc PR
H32C H 0.9918 0.0795 0.7858 0.305 Uiso 0.25 1 calc PR
C33 C 0.9751(6) 0.2347(18) 0.7497(13) 0.216(4) Uani 0.25 1 d PDU
N11 N 1.0000 0.3008(18) 0.7500 0.221(4) Uani 0.50 2 d SPDU

loop_
_atom_site_aniso_label
_atom_site_aniso_U_11
_atom_site_aniso_U_22
_atom_site_aniso_U_33
_atom_site_aniso_U_23
_atom_site_aniso_U_13
_atom_site_aniso_U_12
Cu1 0.0497(2) 0.0537(3) 0.0456(2) -0.0055(2) -0.00262(19) 0.0061(2)
Co1 0.0487(3) 0.0634(3) 0.0737(3) 0.0014(3) -0.0025(3) 0.0034(2)
Cr1 0.0525(3) 0.0547(3) 0.0384(3) -0.0037(3) 0.0048(2) 0.0047(3)
B1 0.082(3) 0.068(3) 0.058(3) -0.013(2) 0.016(2) -0.005(3)
C1 0.080(3) 0.079(3) 0.062(2) 0.015(2) 0.014(2) -0.017(2)
C2 0.085(3) 0.113(4) 0.065(2) 0.017(3) 0.029(2) -0.015(3)
C3 0.072(2) 0.092(3) 0.047(2) -0.007(2) 0.0180(18) -0.002(2)
C4 0.092(3) 0.080(3) 0.066(2) -0.011(2) 0.029(2) 0.017(2)
C5 0.079(3) 0.107(3) 0.073(3) 0.008(2) 0.028(2) 0.035(3)
C6 0.073(2) 0.089(3) 0.054(2) -0.005(2) 0.0155(19) 0.013(2)
C7 0.081(3) 0.115(4) 0.047(2) -0.028(2) 0.013(2) -0.023(3)
C8 0.076(3) 0.129(4) 0.035(2) 0.011(2) 0.0058(19) -0.004(3)
C9 0.067(2) 0.087(3) 0.048(2) 0.013(2) 0.0073(18) -0.002(2)
C10 0.071(2) 0.073(3) 0.071(2) -0.010(2) 0.019(2) -0.011(2)
C11 0.0462(18) 0.0537(19) 0.0252(15) -0.0149(14) -0.0092(14) 0.0027(16)
C12 0.0471(17) 0.0346(17) 0.0460(17) -0.0041(14) 0.0037(14) 0.0196(14)
C13 0.073(3) 0.106(3) 0.165(5) -0.034(3) -0.037(3) 0.036(3)
C14 0.059(3) 0.176(5) 0.153(5) 0.087(4) -0.044(3) -0.005(4)
C15 0.068(3) 0.144(4) 0.120(4) -0.017(4) -0.029(3) 0.015(3)
C16 0.063(3) 0.119(4) 0.161(5) 0.016(4) -0.018(3) -0.001(3)
C17 0.063(3) 0.196(5) 0.117(4) 0.011(4) 0.019(3) 0.030(3)
C18 0.114(4) 0.094(4) 0.167(5) -0.044(4) 0.026(4) 0.001(3)
C19 0.211(7) 0.125(5) 0.283(8) -0.088(5) 0.109(6) -0.001(5)
C20 0.103(4) 0.219(7) 0.102(4) 0.051(4) 0.028(3) -0.012(5)
C21 0.137(5) 0.226(8) 0.132(5) 0.036(5) 0.042(4) -0.012(5)
C22 0.133(5) 0.217(7) 0.061(3) -0.013(4) -0.005(3) 0.053(5)
C23 0.194(6) 0.257(7) 0.157(5) -0.018(5) 0.068(4) 0.014(5)
C24 0.129(5) 0.136(5) 0.194(6) -0.015(4) 0.008(4) -0.005(4)
C25 0.133(5) 0.182(6) 0.226(6) 0.046(5) 0.019(5) -0.031(4)
C26 0.135(4) 0.166(5) 0.152(5) -0.065(4) 0.027(4) 0.010(4)
C27 0.183(5) 0.247(7) 0.160(5) -0.007(5) 0.072(4) 0.010(5)
C28 0.164(6) 0.141(6) 0.217(8) 0.072(5) 0.030(6) -0.023(5)
C29 0.233(7) 0.221(8) 0.214(9) 0.046(7) 0.035(7) -0.132(7)
C30 0.175(7) 0.146(6) 0.158(6) -0.009(5) 0.039(5) 0.007(5)
C31 0.196(6) 0.169(6) 0.214(6) 0.021(5) 0.059(5) 0.021(5)
N1 0.0709(18) 0.0614(19) 0.0466(16) -0.0032(15) 0.0167(14) -0.0040(16)
N2 0.0567(16) 0.069(2) 0.0414(15) -0.0033(14) 0.0134(13) -0.0007(15)
N3 0.0767(19) 0.0578(18) 0.0524(16) -0.0103(15) 0.0209(15) 0.0101(16)
N4 0.0520(16) 0.072(2) 0.0478(16) -0.0012(15) 0.0138(13) 0.0102(15)
N5 0.0707(19) 0.077(2) 0.0366(15) -0.0099(15) 0.0129(14) -0.0071(17)
N6 0.0563(17) 0.0655(19) 0.0396(15) -0.0023(14) 0.0052(13) -0.0018(15)
N7 0.129(3) 0.110(3) 0.129(4) 0.004(3) 0.040(3) -0.032(3)
N8 0.084(2) 0.070(2) 0.101(3) 0.010(2) 0.034(2) 0.0207(19)
N9 0.093(3) 0.110(3) 0.0484(19) -0.008(2) -0.0034(19) -0.029(2)
N10 0.402(14) 0.208(9) 0.477(18) 0.084(10) 0.191(13) 0.026(10)
O1 0.0603(15) 0.0527(15) 0.0667(16) -0.0034(13) -0.0035(13) 0.0045(12)
O2 0.081(2) 0.078(2) 0.156(3) -0.042(2) 0.000(2) 0.0175(17)
O3 0.080(2) 0.145(3) 0.118(2) 0.078(2) 0.0070(18) -0.003(2)
O4 0.0530(14) 0.0816(18) 0.0528(14) -0.0152(13) -0.0066(12) 0.0040(14)
O5 0.088(2) 0.185(3) 0.0559(17) -0.035(2) -0.0120(16) 0.041(2)
O6 0.074(2) 0.076(2) 0.175(3) -0.045(2) -0.003(2) 0.0044(17)
O7 0.0701(16) 0.0815(19) 0.0753(17) 0.0225(15) 0.0116(14) -0.0005(15)
O8 0.121(2) 0.185(3) 0.091(2) 0.024(2) 0.0444(19) 0.062(2)
O9 0.096(2) 0.139(3) 0.218(4) 0.087(3) 0.030(2) -0.020(2)
P1 0.0603(6) 0.0550(6) 0.0712(7) 0.0065(5) 0.0015(5) 0.0069(5)
P2 0.0606(6) 0.0779(8) 0.0657(6) -0.0165(6) -0.0096(5) 0.0075(6)
P3 0.0664(7) 0.0858(8) 0.0933(8) 0.0237(7) 0.0187(6) 0.0011(6)
C32 0.201(7) 0.203(7) 0.206(7) 0.004(6) 0.055(6) 0.004(6)
C33 0.216(6) 0.218(6) 0.214(6) -0.001(5) 0.062(5) -0.005(5)
N11 0.228(6) 0.221(6) 0.214(6) 0.000 0.062(5) 0.000

loop_
_atom_type_symbol
_atom_type_description
_atom_type_scat_dispersion_real
_atom_type_scat_dispersion_imag
_atom_type_scat_source
C C 0.0033 0.0016 'International Tables Vol C Tables 4.2.6.8 and 6.1.1.4'
H H 0.0000 0.0000 'International Tables Vol C Tables 4.2.6.8 and 6.1.1.4'
B B 0.0013 0.0007 'International Tables Vol C Tables 4.2.6.8 and 6.1.1.4'
N N 0.0061 0.0033 'International Tables Vol C Tables 4.2.6.8 and 6.1.1.4'
O O 0.0106 0.0060 'International Tables Vol C Tables 4.2.6.8 and 6.1.1.4'
Cr Cr 0.3209 0.6236 'International Tables Vol C Tables 4.2.6.8 and 6.1.1.4'
Cu Cu 0.3201 1.2651 'International Tables Vol C Tables 4.2.6.8 and 6.1.1.4'
P P 0.1023 0.0942 'International Tables Vol C Tables 4.2.6.8 and 6.1.1.4'
Co Co 0.3494 0.9721 'International Tables Vol C Tables 4.2.6.8 and 6.1.1.4'

loop_
_geom_angle_atom_site_label_1
_geom_angle_atom_site_label_2
_geom_angle_atom_site_label_3
_geom_angle
_geom_angle_site_symmetry_1
_geom_angle_site_symmetry_3
O4 Cu1 O1 87.89(11) . .
O4 Cu1 N8 168.31(14) . .
O1 Cu1 N8 88.66(12) . .
O4 Cu1 N9 87.04(12) . 5_575
O1 Cu1 N9 163.15(14) . 5_575
N8 Cu1 N9 93.09(13) . 5_575
O4 Cu1 O7 91.87(11) . .
O1 Cu1 O7 92.81(11) . .
N8 Cu1 O7 99.45(13) . .
N9 Cu1 O7 103.40(14) 5_575 .
C17 Co1 C15 63.1(3) . .
C17 Co1 C13 40.6(3) . .
C15 Co1 C13 64.7(2) . .
C17 Co1 C16 38.5(3) . .
C15 Co1 C16 36.0(3) . .
C13 Co1 C16 65.7(2) . .
C17 Co1 C14 65.8(3) . .
C15 Co1 C14 38.3(3) . .
C13 Co1 C14 39.6(3) . .
C16 Co1 C14 63.7(3) . .
C17 Co1 P2 146.3(2) . .
C15 Co1 P2 91.44(18) . .
C13 Co1 P2 147.8(2) . .
C16 Co1 P2 108.1(2) . .
C14 Co1 P2 108.5(2) . .
C17 Co1 P1 123.0(2) . .
C15 Co1 P1 135.0(2) . .
C13 Co1 P1 92.13(16) . .
C16 Co1 P1 157.79(18) . .
C14 Co1 P1 99.36(19) . .
P2 Co1 P1 90.44(5) . .
C17 Co1 P3 92.40(19) . .
C15 Co1 P3 133.7(2) . .
C13 Co1 P3 121.7(2) . .
C16 Co1 P3 100.5(2) . .
C14 Co1 P3 158.2(2) . .
P2 Co1 P3 90.31(5) . .
P1 Co1 P3 91.28(5) . .
C12 Cr1 C11 90.29(13) . .
C12 Cr1 C10 91.41(16) . .
C11 Cr1 C10 90.79(15) . .
C12 Cr1 N4 177.84(13) . .
C11 Cr1 N4 91.31(12) . .
C10 Cr1 N4 90.03(15) . .
C12 Cr1 N6 91.82(12) . .
C11 Cr1 N6 177.68(13) . .
C10 Cr1 N6 90.14(15) . .
N4 Cr1 N6 86.56(12) . .
C12 Cr1 N2 92.52(13) . .
C11 Cr1 N2 92.09(13) . .
C10 Cr1 N2 175.12(15) . .
N4 Cr1 N2 85.97(13) . .
N6 Cr1 N2 86.83(12) . .
N5 B1 N3 106.3(4) . .
N5 B1 N1 107.3(3) . .
N3 B1 N1 107.4(3) . .
N5 B1 H100 110.0 . .
N3 B1 H100 112.4 . .
N1 B1 H100 113.1 . .
N1 C1 C2 107.7(4) . .
N1 C1 H1 126.1 . .
C2 C1 H1 126.1 . .
C3 C2 C1 105.5(4) . .
C3 C2 H2 127.2 . .
C1 C2 H2 127.2 . .
N2 C3 C2 110.8(4) . .
N2 C3 H3 124.6 . .
C2 C3 H3 124.6 . .
C5 C4 N3 110.6(4) . .
C5 C4 H4 124.7 . .
N3 C4 H4 124.7 . .
C4 C5 C6 105.2(4) . .
C4 C5 H5 127.4 . .
C6 C5 H5 127.4 . .
N4 C6 C5 108.7(4) . .
N4 C6 H6 125.6 . .
C5 C6 H6 125.6 . .
N5 C7 C8 108.5(4) . .
N5 C7 H7 125.8 . .
C8 C7 H7 125.8 . .
C7 C8 C9 106.1(4) . .
C7 C8 H8 126.9 . .
C9 C8 H8 126.9 . .
N6 C9 C8 109.5(4) . .
N6 C9 H9 125.3 . .
C8 C9 H9 125.2 . .
N7 C10 Cr1 177.1(4) . .
N8 C11 Cr1 175.8(3) . .
N9 C12 Cr1 176.7(4) . .
C14 C13 C17 105.3(6) . .
C14 C13 Co1 70.9(3) . .
C17 C13 Co1 69.6(3) . .
C15 C14 C13 106.1(6) . .
C15 C14 Co1 70.1(3) . .
C13 C14 Co1 69.5(3) . .
C16 C15 C14 112.4(7) . .
C16 C15 Co1 72.3(4) . .
C14 C15 Co1 71.6(3) . .
C15 C16 C17 109.6(6) . .
C15 C16 Co1 71.6(4) . .
C17 C16 Co1 70.4(3) . .
C16 C17 C13 106.7(6) . .
C16 C17 Co1 71.1(3) . .
C13 C17 Co1 69.8(3) . .
C19 C18 O2 112.9(5) . .
C19 C18 H18A 109.0 . .
O2 C18 H18A 109.0 . .
C19 C18 H18B 109.0 . .
O2 C18 H18B 109.0 . .
H18A C18 H18B 107.8 . .
C18 C19 H19A 109.5 . .
C18 C19 H19B 109.5 . .
H19A C19 H19B 109.5 . .
C18 C19 H19C 109.5 . .
H19A C19 H19C 109.5 . .
H19B C19 H19C 109.5 . .
O3 C20 C21 116.9(5) . .
O3 C20 H20A 108.1 . .
C21 C20 H20A 108.1 . .
O3 C20 H20B 108.1 . .
C21 C20 H20B 108.1 . .
H20A C20 H20B 107.3 . .
C20 C21 H21A 109.5 . .
C20 C21 H21B 109.5 . .
H21A C21 H21B 109.5 . .
C20 C21 H21C 109.5 . .
H21A C21 H21C 109.5 . .
H21B C21 H21C 109.5 . .
C23 C22 O5 109.6(6) . .
C23 C22 H22A 109.7 . .
O5 C22 H22A 109.7 . .
C23 C22 H22B 109.7 . .
O5 C22 H22B 109.7 . .
H22A C22 H22B 108.2 . .
C22 C23 H23A 109.5 . .
C22 C23 H23B 109.5 . .
H23A C23 H23B 109.5 . .
C22 C23 H23C 109.5 . .
H23A C23 H23C 109.5 . .
H23B C23 H23C 109.5 . .
C25 C24 O6 116.2(7) . .
C25 C24 H24A 108.2 . .
O6 C24 H24A 108.2 . .
C25 C24 H24B 108.2 . .
O6 C24 H24B 108.2 . .
H24A C24 H24B 107.4 . .
C24 C25 H25A 109.5 . .
C24 C25 H25B 109.5 . .
H25A C25 H25B 109.5 . .
C24 C25 H25C 109.5 . .
H25A C25 H25C 109.5 . .
H25B C25 H25C 109.5 . .
C27 C26 O8 120.0(6) . .
C27 C26 H26A 107.3 . .
O8 C26 H26A 107.3 . .
C27 C26 H26B 107.3 . .
O8 C26 H26B 107.3 . .
H26A C26 H26B 106.9 . .
C26 C27 H27A 109.5 . .
C26 C27 H27B 109.5 . .
H27A C27 H27B 109.5 . .
C26 C27 H27C 109.5 . .
H27A C27 H27C 109.5 . .
H27B C27 H27C 109.5 . .
O9 C28 C29 114.7(7) . .
O9 C28 H28A 108.6 . .
C29 C28 H28A 108.6 . .
O9 C28 H28B 108.6 . .
C29 C28 H28B 108.6 . .
H28A C28 H28B 107.6 . .
C28 C29 H29A 109.5 . .
C28 C29 H29B 109.5 . .
H29A C29 H29B 109.5 . .
C28 C29 H29C 109.5 . .
H29A C29 H29C 109.5 . .
H29B C29 H29C 109.5 . .
C31 C30 H30A 109.5 . .
C31 C30 H30B 109.5 . .
H30A C30 H30B 109.5 . .
C31 C30 H30C 109.5 . .
H30A C30 H30C 109.5 . .
H30B C30 H30C 109.5 . .
N10 C31 C30 175.0(12) . .
C1 N1 N2 109.7(3) . .
C1 N1 B1 130.8(4) . .
N2 N1 B1 119.5(3) . .
C3 N2 N1 106.3(3) . .
C3 N2 Cr1 134.2(3) . .
N1 N2 Cr1 119.6(2) . .
C4 N3 N4 108.1(3) . .
C4 N3 B1 132.0(4) . .
N4 N3 B1 119.9(3) . .
C6 N4 N3 107.4(3) . .
C6 N4 Cr1 132.6(3) . .
N3 N4 Cr1 120.0(2) . .
C7 N5 N6 108.2(3) . .
C7 N5 B1 131.3(4) . .
N6 N5 B1 120.4(3) . .
C9 N6 N5 107.6(3) . .
C9 N6 Cr1 132.9(3) . .
N5 N6 Cr1 119.4(2) . .
C11 N8 Cu1 175.6(3) . .
C12 N9 Cu1 176.4(4) . 5_575
P1 O1 Cu1 127.63(15) . .
C18 O2 P1 124.5(3) . .
C20 O3 P1 128.9(3) . .
P2 O4 Cu1 125.16(17) . .
C22 O5 P2 124.7(3) . .
C24 O6 P2 120.2(4) . .
P3 O7 Cu1 123.43(16) . .
C26 O8 P3 125.6(4) . .
C28 O9 P3 133.9(5) . .
O1 P1 O3 109.00(18) . .
O1 P1 O2 108.55(17) . .
O3 P1 O2 101.0(2) . .
O1 P1 Co1 120.58(11) . .
O3 P1 Co1 109.47(15) . .
O2 P1 Co1 106.43(14) . .
O4 P2 O5 106.97(19) . .
O4 P2 O6 109.92(18) . .
O5 P2 O6 101.8(2) . .
O4 P2 Co1 118.86(12) . .
O5 P2 Co1 107.69(15) . .
O6 P2 Co1 110.16(16) . .
O7 P3 O8 109.53(19) . .
O7 P3 O9 109.6(2) . .
O8 P3 O9 101.2(3) . .
O7 P3 Co1 119.14(14) . .
O8 P3 Co1 110.30(15) . .
O9 P3 Co1 105.47(18) . .
C33 C32 H32A 109.5 . .
C33 C32 H32B 109.5 . .
H32A C32 H32B 109.5 . .
C33 C32 H32C 109.5 . .
H32A C32 H32C 109.5 . .
H32B C32 H32C 109.5 . .
N11 C33 C32 135(2) . .
N11 C33 C33 43.3(15) . 2_756
C32 C33 C33 104(2) . 2_756
C33 N11 C33 93(3) . 2_756

loop_
_geom_bond_atom_site_label_1
_geom_bond_atom_site_label_2
_geom_bond_distance
_geom_bond_site_symmetry_2
Cu1 O4 1.984(2) .
Cu1 O1 1.994(2) .
Cu1 N8 2.039(4) .
Cu1 N9 2.054(4) 5_575
Cu1 O7 2.195(3) .
Co1 C17 2.063(5) .
Co1 C15 2.064(5) .
Co1 C13 2.065(5) .
Co1 C16 2.072(5) .
Co1 C14 2.083(5) .
Co1 P2 2.1600(14) .
Co1 P1 2.1611(12) .
Co1 P3 2.1648(14) .
Cr1 C12 1.968(3) .
Cr1 C11 1.992(3) .
Cr1 C10 2.033(5) .
Cr1 N4 2.042(3) .
Cr1 N6 2.044(3) .
Cr1 N2 2.061(3) .
B1 N5 1.535(6) .
B1 N3 1.537(6) .
B1 N1 1.551(6) .
B1 H100 1.0773 .
C1 N1 1.333(5) .
C1 C2 1.374(6) .
C1 H1 0.9300 .
C2 C3 1.355(6) .
C2 H2 0.9300 .
C3 N2 1.326(5) .
C3 H3 0.9300 .
C4 C5 1.323(6) .
C4 N3 1.328(5) .
C4 H4 0.9300 .
C5 C6 1.394(6) .
C5 H5 0.9300 .
C6 N4 1.328(5) .
C6 H6 0.9300 .
C7 N5 1.349(4) .
C7 C8 1.363(7) .
C7 H7 0.9300 .
C8 C9 1.364(6) .
C8 H8 0.9300 .
C9 N6 1.335(5) .
C9 H9 0.9300 .
C10 N7 1.146(6) .
C11 N8 1.127(5) .
C12 N9 1.138(5) .
C13 C14 1.403(10) .
C13 C17 1.432(9) .
C14 C15 1.361(9) .
C15 C16 1.279(9) .
C16 C17 1.363(9) .
C18 C19 1.397(9) .
C18 O2 1.410(6) .
C18 H18A 0.9700 .
C18 H18B 0.9700 .
C19 H19A 0.9600 .
C19 H19B 0.9600 .
C19 H19C 0.9600 .
C20 O3 1.354(7) .
C20 C21 1.397(8) .
C20 H20A 0.9700 .
C20 H20B 0.9700 .
C21 H21A 0.9600 .
C21 H21B 0.9600 .
C21 H21C 0.9600 .
C22 C23 1.366(9) .
C22 O5 1.402(7) .
C22 H22A 0.9700 .
C22 H22B 0.9700 .
C23 H23A 0.9600 .
C23 H23B 0.9600 .
C23 H23C 0.9600 .
C24 C25 1.380(7) .
C24 O6 1.420(7) .
C24 H24A 0.9700 .
C24 H24B 0.9700 .
C25 H25A 0.9600 .
C25 H25B 0.9600 .
C25 H25C 0.9600 .
C26 C27 1.345(10) .
C26 O8 1.373(7) .
C26 H26A 0.9700 .
C26 H26B 0.9700 .
C27 H27A 0.9600 .
C27 H27B 0.9600 .
C27 H27C 0.9600 .
C28 O9 1.298(8) .
C28 C29 1.442(10) .
C28 H28A 0.9700 .
C28 H28B 0.9700 .
C29 H29A 0.9600 .
C29 H29B 0.9600 .
C29 H29C 0.9600 .
C30 C31 1.314(12) .
C30 H30A 0.9600 .
C30 H30B 0.9600 .
C30 H30C 0.9600 .
C31 N10 1.195(15) .
N1 N2 1.353(4) .
N3 N4 1.350(4) .
N5 N6 1.353(4) .
N9 Cu1 2.054(4) 5_575
O1 P1 1.504(3) .
O2 P1 1.600(4) .
O3 P1 1.585(4) .
O4 P2 1.514(3) .
O5 P2 1.582(3) .
O6 P2 1.590(4) .
O7 P3 1.500(3) .
O8 P3 1.602(4) .
O9 P3 1.611(4) .
C32 C33 1.524(19) .
C32 H32A 0.9600 .
C32 H32B 0.9600 .
C32 H32C 0.9600 .
C33 N11 1.138(17) .
C33 C33 1.66(4) 2_756
N11 C33 1.138(17) 2_756
